data_7716977
loop_
_publ_author_name
'Xin, Xiaoqing'
'Sheng, Weiming'
'Zhang, Qian'
'Qi, Ruogu'
'Zhu, Qin'
'Zhu, Congqing'

_publ_section_title
;
 Synthesis and characterization of homometallic cobalt complexes with
 metal-metal interactions.
;
_journal_issue 37
_journal_name_full 'Dalton transactions (Cambridge, England : 2003)'
_journal_page_first 15696
_journal_page_last 15702
_journal_paper_doi 10.1039/d4dt01301h
_journal_volume 53
_journal_year 2024
_chemical_formula_moiety 'C30 H38 Co4 I2 N10 O'
_chemical_formula_sum 'C30 H38 Co4 I2 N10 O'
_chemical_formula_weight 1044.22
_space_group_crystal_system monoclinic
_space_group_IT_number 15
_space_group_name_Hall '-C 2yc'
_space_group_name_H-M_alt 'C 1 2/c 1'
_atom_sites_solution_hydrogens geom
_audit_creation_date 2024-04-09
_audit_creation_method
;
Olex2 1.3
(compiled 2020.11.12 svn.r5f609507 for OlexSys, GUI svn.r6272)
;
_audit_update_record
;
2024-04-26 deposited with the CCDC.	2024-09-04 downloaded from the CCDC.
;
_cell_angle_alpha 90
_cell_angle_beta 103.532(3)
_cell_angle_gamma 90
_cell_formula_units_Z 4
_cell_length_a 22.4229(13)
_cell_length_b 9.8952(6)
_cell_length_c 19.0944(10)
_cell_measurement_reflns_used 7211
_cell_measurement_temperature 193(2)
_cell_measurement_theta_max 27.48
_cell_measurement_theta_min 2.22
_cell_volume 4119.0(4)
_computing_cell_refinement 'SAINT V8.40B (?, 2016)'
_computing_data_reduction 'SAINT V8.40B (?, 2016)'
_computing_molecular_graphics 'Olex2 1.3 (Dolomanov et al., 2009)'
_computing_publication_material 'Olex2 1.3 (Dolomanov et al., 2009)'
_computing_structure_refinement 'SHELXL 2018/3 (Sheldrick, 2015)'
_computing_structure_solution 'SHELXT 2014/5 (Sheldrick, 2014)'
_diffrn_ambient_temperature 193(2)
_diffrn_measured_fraction_theta_full 0.997
_diffrn_measured_fraction_theta_max 0.996
_diffrn_measurement_device_type 'Bruker APEX-II CCD'
_diffrn_measurement_method '\f and \w scans'
_diffrn_radiation_type MoK\a
_diffrn_radiation_wavelength 0.71073
_diffrn_reflns_av_R_equivalents 0.0348
_diffrn_reflns_av_unetI/netI 0.0311
_diffrn_reflns_Laue_measured_fraction_full 0.997
_diffrn_reflns_Laue_measured_fraction_max 0.996
_diffrn_reflns_limit_h_max 29
_diffrn_reflns_limit_h_min -29
_diffrn_reflns_limit_k_max 9
_diffrn_reflns_limit_k_min -12
_diffrn_reflns_limit_l_max 24
_diffrn_reflns_limit_l_min -22
_diffrn_reflns_number 18798
_diffrn_reflns_point_group_measured_fraction_full 0.997
_diffrn_reflns_point_group_measured_fraction_max 0.996
_diffrn_reflns_theta_full 25.242
_diffrn_reflns_theta_max 27.482
_diffrn_reflns_theta_min 2.415
_diffrn_source_current 40.0
_diffrn_source_power 1.8
_diffrn_source_voltage 45.0
_diffrn_standards_number 0
_exptl_absorpt_coefficient_mu 3.117
_exptl_absorpt_correction_T_max 0.7456
_exptl_absorpt_correction_T_min 0.6125
_exptl_absorpt_correction_type multi-scan
_exptl_absorpt_process_details
;
SADABS-2016/2 (Bruker,2016/2) was used for absorption correction.
wR2(int) was 0.1044 before and 0.0694 after correction.
The Ratio of minimum to maximum transmission is 0.8215.
The \l/2 correction factor is Not present.
;
_exptl_crystal_colour red-brown
_exptl_crystal_colour_primary red-brown
_exptl_crystal_density_diffrn 1.684
_exptl_crystal_description block
_exptl_crystal_F_000 2040
_exptl_crystal_size_max 0.1
_exptl_crystal_size_mid 0.1
_exptl_crystal_size_min 0.1
_refine_diff_density_max 0.772
_refine_diff_density_min -0.493
_refine_diff_density_rms 0.078
_refine_ls_extinction_method none
_refine_ls_goodness_of_fit_ref 1.051
_refine_ls_hydrogen_treatment constr
_refine_ls_matrix_type full
_refine_ls_number_parameters 214
_refine_ls_number_reflns 4701
_refine_ls_number_restraints 0
_refine_ls_restrained_S_all 1.051
_refine_ls_R_factor_all 0.0342
_refine_ls_R_factor_gt 0.0255
_refine_ls_shift/su_max 0.001
_refine_ls_shift/su_mean 0.000
_refine_ls_structure_factor_coef Fsqd
_refine_ls_weighting_details 'w=1/[\s^2^(Fo^2^)+(0.0238P)^2^+4.2564P] where P=(Fo^2^+2Fc^2^)/3'
_refine_ls_weighting_scheme calc
_refine_ls_wR_factor_gt 0.0573
_refine_ls_wR_factor_ref 0.0606
_reflns_Friedel_coverage 0.000
_reflns_number_gt 3950
_reflns_number_total 4701
_reflns_threshold_expression 'I > 2\s(I)'
_cod_data_source_file d4dt01301h2.cif
_cod_data_source_block 1_a_CCDC1
_cod_depositor_comments 'Adding full bibliography for 7716976--7716979.cif.'
_cod_database_code 7716977
_shelx_shelxl_version_number 2018/3
_shelx_space_group_comment
;
The symmetry employed for this shelxl refinement is uniquely defined
by the following loop, which should always be used as a source of
symmetry information in preference to the above space-group names.
They are only intended as comments.
;
_shelx_estimated_absorpt_t_max 0.746
_shelx_estimated_absorpt_t_min 0.746
_olex2_refinement_description
;
1.a Secondary CH2 refined with riding coordinates:
 C5(H5A,H5B), C4(H4A,H4B), C3(H3A,H3B), C2(H2A,H2B)
1.b Aromatic/amide H refined with riding coordinates:
 C10(H10), C15(H15), C12(H12), C9(H9), C13(H13), C7(H7), C14(H14), C8(H8)
1.c Idealised Me refined as rotating group:
 C1(H1A,H1B,H1C)
;
_smtbx_masks_void_probe_radius 1.2
_smtbx_masks_void_truncation_radius 1.2
_olex2_submission_special_instructions 'No special instructions were received'

loop_
_space_group_symop_operation_xyz
'x, y, z'
'-x, y, -z+1/2'
'x+1/2, y+1/2, z'
'-x+1/2, y+1/2, -z+1/2'
'-x, -y, -z'
'x, -y, z-1/2'
'-x+1/2, -y+1/2, -z'
'x+1/2, -y+1/2, z-1/2'

loop_
_atom_site_label
_atom_site_type_symbol
_atom_site_fract_x
_atom_site_fract_y
_atom_site_fract_z
_atom_site_U_iso_or_equiv
_atom_site_adp_type
_atom_site_occupancy
_atom_site_site_symmetry_order
_atom_site_calc_flag
_atom_site_refinement_flags_posn
_atom_site_refinement_flags_adp
_atom_site_refinement_flags_occupancy
_atom_site_disorder_assembly
_atom_site_disorder_group
I1 I 0.42782(2) 0.25788(2) 0.32332(2) 0.03416(6) Uani 1 1 d . . . . .
Co2 Co 0.42121(2) 0.46020(3) 0.23461(2) 0.02032(8) Uani 1 1 d . . . . .
Co1 Co 0.54175(2) 0.66178(4) 0.32913(2) 0.02258(8) Uani 1 1 d . . . . .
O1 O 0.500000 0.5508(2) 0.250000 0.0202(5) Uani 1 2 d S T P . .
N4 N 0.60783(9) 0.3835(2) 0.36732(11) 0.0229(4) Uani 1 1 d . . . . .
N5 N 0.63828(9) 0.6000(2) 0.23972(11) 0.0228(4) Uani 1 1 d . . . . .
N2 N 0.57008(10) 0.5668(2) 0.41834(11) 0.0303(5) Uani 1 1 d . . . . .
N3 N 0.59816(10) 0.7761(2) 0.29378(13) 0.0299(5) Uani 1 1 d . . . . .
N1 N 0.52695(10) 0.8265(2) 0.39001(12) 0.0294(5) Uani 1 1 d . . . . .
C6 C 0.59789(11) 0.4466(3) 0.42763(13) 0.0258(5) Uani 1 1 d . . . . .
C10 C 0.63836(12) 0.2661(3) 0.37491(15) 0.0265(5) Uani 1 1 d . . . . .
H10 H 0.644949 0.223967 0.332651 0.032 Uiso 1 1 calc R U . . .
C11 C 0.64030(11) 0.7339(3) 0.25946(14) 0.0257(5) Uani 1 1 d . . . . .
C15 C 0.67935(12) 0.5551(3) 0.20334(14) 0.0289(6) Uani 1 1 d . . . . .
H15 H 0.677201 0.462762 0.189322 0.035 Uiso 1 1 calc R U . . .
C12 C 0.68527(12) 0.8192(3) 0.24118(15) 0.0329(6) Uani 1 1 d . . . . .
H12 H 0.686854 0.912030 0.254169 0.039 Uiso 1 1 calc R U . . .
C9 C 0.66073(13) 0.2025(3) 0.43947(15) 0.0337(6) Uani 1 1 d . . . . .
H9 H 0.683141 0.120417 0.442165 0.040 Uiso 1 1 calc R U . . .
C13 C 0.72616(13) 0.7690(3) 0.20515(16) 0.0358(7) Uani 1 1 d . . . . .
H13 H 0.756345 0.826593 0.193548 0.043 Uiso 1 1 calc R U . . .
C7 C 0.61818(13) 0.3816(3) 0.49573(14) 0.0336(6) Uani 1 1 d . . . . .
H7 H 0.609880 0.421451 0.537707 0.040 Uiso 1 1 calc R U . . .
C14 C 0.72380(12) 0.6333(3) 0.18531(15) 0.0344(6) Uani 1 1 d . . . . .
H14 H 0.751958 0.596555 0.160212 0.041 Uiso 1 1 calc R U . . .
C5 C 0.60363(13) 0.9126(3) 0.32407(17) 0.0380(7) Uani 1 1 d . . . . .
H5A H 0.607447 0.978843 0.286514 0.046 Uiso 1 1 calc R U . . .
H5B H 0.640873 0.918846 0.363785 0.046 Uiso 1 1 calc R U . . .
C4 C 0.54706(14) 0.9448(3) 0.35234(18) 0.0398(7) Uani 1 1 d . . . . .
H4A H 0.556267 1.021867 0.386199 0.048 Uiso 1 1 calc R U . . .
H4B H 0.513139 0.972100 0.311591 0.048 Uiso 1 1 calc R U . . .
C8 C 0.64941(14) 0.2625(3) 0.50081(16) 0.0368(7) Uani 1 1 d . . . . .
H8 H 0.663479 0.220501 0.546425 0.044 Uiso 1 1 calc R U . . .
C3 C 0.56491(15) 0.6491(3) 0.48040(15) 0.0405(7) Uani 1 1 d . . . . .
H3A H 0.598107 0.626147 0.522839 0.049 Uiso 1 1 calc R U . . .
H3B H 0.524955 0.632947 0.492607 0.049 Uiso 1 1 calc R U . . .
C1 C 0.46492(14) 0.8521(4) 0.39843(19) 0.0479(8) Uani 1 1 d . . . . .
H1A H 0.437467 0.867103 0.350997 0.072 Uiso 1 1 calc R U . . .
H1B H 0.465030 0.932405 0.428491 0.072 Uiso 1 1 calc R U . . .
H1C H 0.450611 0.773939 0.421454 0.072 Uiso 1 1 calc R U . . .
C2 C 0.57020(15) 0.7976(3) 0.45883(16) 0.0419(7) Uani 1 1 d . . . . .
H2A H 0.561382 0.857446 0.496723 0.050 Uiso 1 1 calc R U . . .
H2B H 0.612568 0.816082 0.454466 0.050 Uiso 1 1 calc R U . . .

loop_
_atom_site_aniso_label
_atom_site_aniso_U_11
_atom_site_aniso_U_22
_atom_site_aniso_U_33
_atom_site_aniso_U_23
_atom_site_aniso_U_13
_atom_site_aniso_U_12
I1 0.05058(12) 0.02611(10) 0.02708(10) 0.00708(7) 0.01170(8) 0.00447(8)
Co2 0.02217(16) 0.01843(17) 0.02036(16) 0.00008(13) 0.00498(13) -0.00133(13)
Co1 0.02379(17) 0.02025(18) 0.02284(17) -0.00411(13) 0.00372(13) 0.00028(14)
O1 0.0183(11) 0.0193(12) 0.0206(12) 0.000 -0.0004(9) 0.000
N4 0.0226(10) 0.0215(11) 0.0236(10) 0.0014(9) 0.0031(8) -0.0002(9)
N5 0.0215(10) 0.0225(11) 0.0247(11) 0.0001(9) 0.0060(8) 0.0009(9)
N2 0.0386(12) 0.0323(13) 0.0189(10) -0.0045(9) 0.0045(9) 0.0068(10)
N3 0.0307(12) 0.0208(12) 0.0400(13) -0.0076(10) 0.0120(10) -0.0048(9)
N1 0.0290(11) 0.0269(12) 0.0316(12) -0.0074(10) 0.0058(10) 0.0012(10)
C6 0.0282(13) 0.0277(14) 0.0212(12) -0.0004(10) 0.0049(10) -0.0016(11)
C10 0.0262(12) 0.0233(14) 0.0291(14) -0.0003(11) 0.0049(11) 0.0004(11)
C11 0.0233(12) 0.0242(14) 0.0283(13) -0.0017(11) 0.0036(10) -0.0022(11)
C15 0.0317(13) 0.0262(14) 0.0303(14) -0.0003(11) 0.0099(11) 0.0019(12)
C12 0.0326(14) 0.0239(14) 0.0422(17) -0.0048(12) 0.0088(13) -0.0067(12)
C9 0.0360(15) 0.0263(14) 0.0360(16) 0.0059(12) 0.0024(12) 0.0056(12)
C13 0.0299(14) 0.0391(18) 0.0396(16) 0.0050(13) 0.0106(12) -0.0067(13)
C7 0.0456(16) 0.0315(16) 0.0229(13) 0.0012(11) 0.0065(12) -0.0040(13)
C14 0.0316(14) 0.0373(17) 0.0383(16) 0.0020(13) 0.0163(12) 0.0003(13)
C5 0.0389(16) 0.0240(15) 0.0553(19) -0.0125(14) 0.0197(14) -0.0078(13)
C4 0.0434(17) 0.0249(15) 0.0509(19) -0.0068(13) 0.0108(14) 0.0024(13)
C8 0.0463(17) 0.0315(17) 0.0284(15) 0.0092(12) 0.0002(13) -0.0006(13)
C3 0.0536(18) 0.0424(18) 0.0231(14) -0.0103(13) 0.0038(13) 0.0114(15)
C1 0.0380(16) 0.048(2) 0.061(2) -0.0141(17) 0.0182(15) 0.0071(15)
C2 0.0475(18) 0.0417(18) 0.0333(16) -0.0140(14) 0.0031(14) 0.0075(15)

loop_
_atom_type_symbol
_atom_type_description
_atom_type_scat_dispersion_real
_atom_type_scat_dispersion_imag
_atom_type_scat_source
C C 0.0033 0.0016 'International Tables Vol C Tables 4.2.6.8 and 6.1.1.4'
H H 0.0000 0.0000 'International Tables Vol C Tables 4.2.6.8 and 6.1.1.4'
Co Co 0.3494 0.9721 'International Tables Vol C Tables 4.2.6.8 and 6.1.1.4'
I I -0.4742 1.8119 'International Tables Vol C Tables 4.2.6.8 and 6.1.1.4'
N N 0.0061 0.0033 'International Tables Vol C Tables 4.2.6.8 and 6.1.1.4'
O O 0.0106 0.0060 'International Tables Vol C Tables 4.2.6.8 and 6.1.1.4'

loop_
_geom_angle_atom_site_label_1
_geom_angle_atom_site_label_2
_geom_angle_atom_site_label_3
_geom_angle
_geom_angle_site_symmetry_1
_geom_angle_site_symmetry_3
_geom_angle_publ_flag
Co1 Co2 I1 158.117(16) 2_655 . ?
O1 Co2 I1 110.20(5) . . ?
O1 Co2 Co1 47.99(4) . 2_655 ?
O1 Co2 N4 113.00(6) . 2_655 ?
O1 Co2 N5 105.74(8) . 2_655 ?
N4 Co2 I1 106.87(6) 2_655 . ?
N4 Co2 Co1 84.48(6) 2_655 2_655 ?
N4 Co2 N5 113.29(8) 2_655 2_655 ?
N5 Co2 I1 107.64(6) 2_655 . ?
N5 Co2 Co1 83.72(6) 2_655 2_655 ?
O1 Co1 Co2 48.54(4) . 2_655 ?
O1 Co1 N3 107.33(8) . . ?
O1 Co1 N1 140.95(7) . . ?
N2 Co1 Co2 87.93(7) . 2_655 ?
N2 Co1 O1 114.62(9) . . ?
N2 Co1 N3 119.28(10) . . ?
N2 Co1 N1 87.17(9) . . ?
N3 Co1 Co2 88.78(7) . 2_655 ?
N3 Co1 N1 86.51(9) . . ?
N1 Co1 Co2 170.47(6) . 2_655 ?
Co2 O1 Co2 125.00(12) 2_655 . ?
Co1 O1 Co2 129.84(2) . . ?
Co1 O1 Co2 83.479(16) 2_655 . ?
Co1 O1 Co2 83.479(16) . 2_655 ?
Co1 O1 Co2 129.84(2) 2_655 2_655 ?
Co1 O1 Co1 110.40(12) . 2_655 ?
C6 N4 Co2 123.39(17) . 2_655 ?
C10 N4 Co2 117.72(18) . 2_655 ?
C10 N4 C6 118.9(2) . . ?
C11 N5 Co2 124.31(17) . 2_655 ?
C15 N5 Co2 117.30(18) . 2_655 ?
C15 N5 C11 118.3(2) . . ?
C6 N2 Co1 126.98(18) . . ?
C6 N2 C3 120.7(2) . . ?
C3 N2 Co1 111.94(18) . . ?
C11 N3 Co1 125.71(19) . . ?
C11 N3 C5 118.6(2) . . ?
C5 N3 Co1 113.80(17) . . ?
C4 N1 Co1 103.85(16) . . ?
C1 N1 Co1 118.67(19) . . ?
C1 N1 C4 108.6(2) . . ?
C1 N1 C2 112.5(2) . . ?
C2 N1 Co1 100.94(17) . . ?
C2 N1 C4 111.9(2) . . ?
N4 C6 C7 118.6(2) . . ?
N2 C6 N4 117.1(2) . . ?
N2 C6 C7 124.2(2) . . ?
N4 C10 H10 117.8 . . ?
N4 C10 C9 124.5(3) . . ?
C9 C10 H10 117.8 . . ?
N5 C11 C12 119.0(2) . . ?
N3 C11 N5 117.0(2) . . ?
N3 C11 C12 124.0(2) . . ?
N5 C15 H15 117.7 . . ?
N5 C15 C14 124.6(3) . . ?
C14 C15 H15 117.7 . . ?
C11 C12 H12 119.7 . . ?
C13 C12 C11 120.5(3) . . ?
C13 C12 H12 119.7 . . ?
C10 C9 H9 121.3 . . ?
C10 C9 C8 117.5(3) . . ?
C8 C9 H9 121.3 . . ?
C12 C13 H13 119.9 . . ?
C12 C13 C14 120.1(3) . . ?
C14 C13 H13 119.9 . . ?
C6 C7 H7 119.9 . . ?
C8 C7 C6 120.3(3) . . ?
C8 C7 H7 119.9 . . ?
C15 C14 C13 117.4(3) . . ?
C15 C14 H14 121.3 . . ?
C13 C14 H14 121.3 . . ?
N3 C5 H5A 109.8 . . ?
N3 C5 H5B 109.8 . . ?
N3 C5 C4 109.5(2) . . ?
H5A C5 H5B 108.2 . . ?
C4 C5 H5A 109.8 . . ?
C4 C5 H5B 109.8 . . ?
N1 C4 C5 112.1(2) . . ?
N1 C4 H4A 109.2 . . ?
N1 C4 H4B 109.2 . . ?
C5 C4 H4A 109.2 . . ?
C5 C4 H4B 109.2 . . ?
H4A C4 H4B 107.9 . . ?
C9 C8 H8 119.9 . . ?
C7 C8 C9 120.2(3) . . ?
C7 C8 H8 119.9 . . ?
N2 C3 H3A 110.4 . . ?
N2 C3 H3B 110.4 . . ?
N2 C3 C2 106.8(2) . . ?
H3A C3 H3B 108.6 . . ?
C2 C3 H3A 110.4 . . ?
C2 C3 H3B 110.4 . . ?
N1 C1 H1A 109.5 . . ?
N1 C1 H1B 109.5 . . ?
N1 C1 H1C 109.5 . . ?
H1A C1 H1B 109.5 . . ?
H1A C1 H1C 109.5 . . ?
H1B C1 H1C 109.5 . . ?
N1 C2 C3 110.5(2) . . ?
N1 C2 H2A 109.6 . . ?
N1 C2 H2B 109.6 . . ?
C3 C2 H2A 109.6 . . ?
C3 C2 H2B 109.6 . . ?
H2A C2 H2B 108.1 . . ?

loop_
_geom_bond_atom_site_label_1
_geom_bond_atom_site_label_2
_geom_bond_distance
_geom_bond_site_symmetry_2
_geom_bond_publ_flag
I1 Co2 2.6041(4) . ?
Co2 Co1 2.5735(5) 2_655 ?
Co2 O1 1.9411(11) . ?
Co2 N4 2.048(2) 2_655 ?
Co2 N5 2.059(2) 2_655 ?
Co1 O1 1.9245(14) . ?
Co1 N2 1.919(2) . ?
Co1 N3 1.933(2) . ?
Co1 N1 2.074(2) . ?
N4 C6 1.373(3) . ?
N4 C10 1.339(3) . ?
N5 C11 1.376(3) . ?
N5 C15 1.352(3) . ?
N2 C6 1.335(3) . ?
N2 C3 1.465(3) . ?
N3 C11 1.337(3) . ?
N3 C5 1.463(3) . ?
N1 C4 1.497(4) . ?
N1 C1 1.459(3) . ?
N1 C2 1.467(4) . ?
C6 C7 1.427(4) . ?
C10 H10 0.9500 . ?
C10 C9 1.370(4) . ?
C11 C12 1.419(4) . ?
C15 H15 0.9500 . ?
C15 C14 1.368(4) . ?
C12 H12 0.9500 . ?
C12 C13 1.363(4) . ?
C9 H9 0.9500 . ?
C9 C8 1.389(4) . ?
C13 H13 0.9500 . ?
C13 C14 1.392(4) . ?
C7 H7 0.9500 . ?
C7 C8 1.362(4) . ?
C14 H14 0.9500 . ?
C5 H5A 0.9900 . ?
C5 H5B 0.9900 . ?
C5 C4 1.524(4) . ?
C4 H4A 0.9900 . ?
C4 H4B 0.9900 . ?
C8 H8 0.9500 . ?
C3 H3A 0.9900 . ?
C3 H3B 0.9900 . ?
C3 C2 1.538(5) . ?
C1 H1A 0.9800 . ?
C1 H1B 0.9800 . ?
C1 H1C 0.9800 . ?
C2 H2A 0.9900 . ?
C2 H2B 0.9900 . ?

loop_
_geom_torsion_atom_site_label_1
_geom_torsion_atom_site_label_2
_geom_torsion_atom_site_label_3
_geom_torsion_atom_site_label_4
_geom_torsion
_geom_torsion_site_symmetry_1
_geom_torsion_site_symmetry_2
_geom_torsion_site_symmetry_3
_geom_torsion_site_symmetry_4
_geom_torsion_publ_flag
Co2 N4 C6 N2 -2.9(3) 2_655 . . . ?
Co2 N4 C6 C7 177.72(18) 2_655 . . . ?
Co2 N4 C10 C9 179.8(2) 2_655 . . . ?
Co2 N5 C11 N3 -4.2(3) 2_655 . . . ?
Co2 N5 C11 C12 177.27(18) 2_655 . . . ?
Co2 N5 C15 C14 -176.7(2) 2_655 . . . ?
Co1 N2 C6 N4 0.4(4) . . . . ?
Co1 N2 C6 C7 179.7(2) . . . . ?
Co1 N2 C3 C2 -28.1(3) . . . . ?
Co1 N3 C11 N5 8.6(4) . . . . ?
Co1 N3 C11 C12 -172.9(2) . . . . ?
Co1 N3 C5 C4 -21.5(3) . . . . ?
Co1 N1 C4 C5 -38.0(3) . . . . ?
Co1 N1 C2 C3 -46.3(3) . . . . ?
N4 C6 C7 C8 3.2(4) . . . . ?
N4 C10 C9 C8 1.8(4) . . . . ?
N5 C11 C12 C13 -0.5(4) . . . . ?
N5 C15 C14 C13 -0.9(4) . . . . ?
N2 C6 C7 C8 -176.1(3) . . . . ?
N2 C3 C2 N1 51.7(3) . . . . ?
N3 C11 C12 C13 -179.0(3) . . . . ?
N3 C5 C4 N1 40.6(3) . . . . ?
C6 N4 C10 C9 0.2(4) . . . . ?
C6 N2 C3 C2 145.2(3) . . . . ?
C6 C7 C8 C9 -1.2(4) . . . . ?
C10 N4 C6 N2 176.7(2) . . . . ?
C10 N4 C6 C7 -2.7(3) . . . . ?
C10 C9 C8 C7 -1.3(4) . . . . ?
C11 N5 C15 C14 0.9(4) . . . . ?
C11 N3 C5 C4 173.2(2) . . . . ?
C11 C12 C13 C14 0.6(4) . . . . ?
C15 N5 C11 N3 178.4(2) . . . . ?
C15 N5 C11 C12 -0.2(4) . . . . ?
C12 C13 C14 C15 0.1(4) . . . . ?
C5 N3 C11 N5 172.0(2) . . . . ?
C5 N3 C11 C12 -9.5(4) . . . . ?
C4 N1 C2 C3 -156.2(2) . . . . ?
C3 N2 C6 N4 -171.9(2) . . . . ?
C3 N2 C6 C7 7.4(4) . . . . ?
C1 N1 C4 C5 -165.2(2) . . . . ?
C1 N1 C2 C3 81.2(3) . . . . ?
C2 N1 C4 C5 70.0(3) . . . . ?

loop_
_smtbx_masks_void_nr
_smtbx_masks_void_average_x
_smtbx_masks_void_average_y
_smtbx_masks_void_average_z
_smtbx_masks_void_volume
_smtbx_masks_void_count_electrons
_smtbx_masks_void_content
1 0.250 0.250 0.500 204.3 50.3 ?
2 0.250 0.750 0.000 204.3 50.3 ?
3 0.750 0.250 0.000 204.3 50.3 ?
4 0.750 -0.250 0.500 204.3 50.3 ?
